data_7031712
loop_
_publ_author_name
'Trivedi, Manoj'
'Singh, Gurmeet'
'Kumar, Abhinav'
'Rath, Nigam P.'

_publ_section_title
;
 Syntheses, characterization, and structural studies of copper(i)
 complexes containing 1,1'-bis(di-tert-butylphosphino)ferrocene (dtbpf)
 and their application in palladium-catalyzed Sonogashira coupling of aryl
 halides.
;
_journal_issue 36
_journal_name_full 'Dalton transactions (Cambridge, England : 2003)'
_journal_page_first 13620
_journal_page_last 13629
_journal_paper_doi 10.1039/c4dt01411a
_journal_volume 43
_journal_year 2014
_chemical_formula_moiety 'C52 H88 Cl4 Cu4 Fe2 P4'
_chemical_formula_sum 'C52 H88 Cl4 Cu4 Fe2 P4'
_chemical_formula_weight 1344.76
_chemical_name_systematic
; 
 ? 
;
_space_group_crystal_system orthorhombic
_space_group_IT_number 70
_space_group_name_Hall '-F 2uv 2vw'
_space_group_name_H-M_alt 'F d d d'
_symmetry_space_group_name_Hall '-F 2uv 2vw'
_symmetry_space_group_name_H-M 'F d d d :2'
_atom_sites_solution_hydrogens geom
_atom_sites_solution_primary direct
_atom_sites_solution_secondary difmap
_audit_creation_method SHELXL-2013
_cell_angle_alpha 90
_cell_angle_beta 90
_cell_angle_gamma 90
_cell_formula_units_Z 8
_cell_length_a 16.4372(15)
_cell_length_b 25.568(3)
_cell_length_c 30.217(3)
_cell_measurement_reflns_used 8084
_cell_measurement_temperature 100(2)
_cell_measurement_theta_max 22.59
_cell_measurement_theta_min 2.50
_cell_volume 12699(2)
_computing_cell_refinement 'Bruker SAINT'
_computing_data_collection 'Bruker APEX2'
_computing_data_reduction 'Bruker SAINT'
_computing_molecular_graphics 'Bruker SHELXTL'
_computing_publication_material 'Bruker SHELXTL'
_computing_structure_refinement 'SHELXL-2013 (Sheldrick, 2013)'
_computing_structure_solution 'SHELXT-2013 (Sheldrick, 2008)'
_diffrn_ambient_temperature 100(2)
_diffrn_measured_fraction_theta_full 1.000
_diffrn_measured_fraction_theta_max 0.998
_diffrn_measurement_device_type 'Bruker APEX-II CCD'
_diffrn_measurement_method '\f and \w scans'
_diffrn_radiation_type MoK\a
_diffrn_radiation_wavelength 0.71073
_diffrn_reflns_av_R_equivalents 0.0805
_diffrn_reflns_av_unetI/netI 0.0433
_diffrn_reflns_Laue_measured_fraction_full 1.000
_diffrn_reflns_Laue_measured_fraction_max 0.998
_diffrn_reflns_limit_h_max 19
_diffrn_reflns_limit_h_min -19
_diffrn_reflns_limit_k_max 30
_diffrn_reflns_limit_k_min -23
_diffrn_reflns_limit_l_max 35
_diffrn_reflns_limit_l_min -35
_diffrn_reflns_number 39768
_diffrn_reflns_point_group_measured_fraction_full 1.000
_diffrn_reflns_point_group_measured_fraction_max 0.998
_diffrn_reflns_theta_full 25.000
_diffrn_reflns_theta_max 25.044
_diffrn_reflns_theta_min 1.620
_exptl_absorpt_coefficient_mu 2.060
_exptl_absorpt_correction_T_max 0.7452
_exptl_absorpt_correction_T_min 0.6029
_exptl_absorpt_correction_type multi-scan
_exptl_absorpt_process_details 'sadabs v2012/1'
_exptl_crystal_colour orange
_exptl_crystal_density_diffrn 1.407
_exptl_crystal_density_method 'not measured'
_exptl_crystal_description block
_exptl_crystal_F_000 5568
_exptl_crystal_size_max 0.208
_exptl_crystal_size_mid 0.166
_exptl_crystal_size_min 0.163
_refine_diff_density_max 0.675
_refine_diff_density_min -0.434
_refine_diff_density_rms 0.113
_refine_ls_extinction_method none
_refine_ls_goodness_of_fit_ref 1.145
_refine_ls_hydrogen_treatment constr
_refine_ls_matrix_type full
_refine_ls_number_parameters 156
_refine_ls_number_reflns 2815
_refine_ls_number_restraints 144
_refine_ls_restrained_S_all 1.123
_refine_ls_R_factor_all 0.0924
_refine_ls_R_factor_gt 0.0483
_refine_ls_shift/su_max 0.000
_refine_ls_shift/su_mean 0.000
_refine_ls_structure_factor_coef Fsqd
_refine_ls_weighting_details 'w=1/[\s^2^(Fo^2^)+(0.0650P)^2^+153.7246P] where P=(Fo^2^+2Fc^2^)/3'
_refine_ls_weighting_scheme calc
_refine_ls_wR_factor_gt 0.1172
_refine_ls_wR_factor_ref 0.1570
_reflns_Friedel_coverage 0.000
_reflns_number_gt 1872
_reflns_number_total 2815
_reflns_threshold_expression 'I > 2\s(I)'
_cod_data_source_file c4dt01411a2.cif
_cod_data_source_block r3314_sq
_cod_depositor_comments 'Adding full bibliography for 7031712--7031714.cif.'
_cod_database_code 7031712
_shelx_space_group_comment
; 
The symmetry employed for this shelxl refinement is uniquely defined 
by the following loop, which should always be used as a source of 
symmetry information in preference to the above space-group names. 
They are only intended as comments. 
;
_shelx_estimated_absorpt_t_min 0.674
_shelx_estimated_absorpt_t_max 0.730
_shelxl_version_number 2013-4

loop_
_space_group_symop_operation_xyz
'x, y, z'
'-x+3/4, -y+3/4, z'
'-x+3/4, y, -z+3/4'
'x, -y+3/4, -z+3/4'
'x, y+1/2, z+1/2'
'-x+3/4, -y+5/4, z+1/2'
'-x+3/4, y+1/2, -z+5/4'
'x, -y+5/4, -z+5/4'
'x+1/2, y, z+1/2'
'-x+5/4, -y+3/4, z+1/2'
'-x+5/4, y, -z+5/4'
'x+1/2, -y+3/4, -z+5/4'
'x+1/2, y+1/2, z'
'-x+5/4, -y+5/4, z'
'-x+5/4, y+1/2, -z+3/4'
'x+1/2, -y+5/4, -z+3/4'
'-x, -y, -z'
'x-3/4, y-3/4, -z'
'x-3/4, -y, z-3/4'
'-x, y-3/4, z-3/4'
'-x, -y+1/2, -z+1/2'
'x-3/4, y-1/4, -z+1/2'
'x-3/4, -y+1/2, z-1/4'
'-x, y-1/4, z-1/4'
'-x+1/2, -y, -z+1/2'
'x-1/4, y-3/4, -z+1/2'
'x-1/4, -y, z-1/4'
'-x+1/2, y-3/4, z-1/4'
'-x+1/2, -y+1/2, -z'
'x-1/4, y-1/4, -z'
'x-1/4, -y+1/2, z-3/4'
'-x+1/2, y-1/4, z-3/4'

loop_
_atom_site_label
_atom_site_type_symbol
_atom_site_fract_x
_atom_site_fract_y
_atom_site_fract_z
_atom_site_U_iso_or_equiv
_atom_site_adp_type
_atom_site_occupancy
_atom_site_site_symmetry_order
_atom_site_calc_flag
_atom_site_refinement_flags_posn
_atom_site_refinement_flags_adp
_atom_site_refinement_flags_occupancy
Cu1 Cu 0.81650(5) 0.42599(3) 0.41173(3) 0.0390(3) Uani 1 1 d . U .
Fe1 Fe 0.8750 0.58830(5) 0.3750 0.0416(4) Uani 1 2 d S TU P
Cl1 Cl 0.78741(9) 0.33552(5) 0.41981(5) 0.0362(4) Uani 1 1 d . U .
P1 P 0.76598(10) 0.49594(6) 0.44363(5) 0.0366(4) Uani 1 1 d . U .
C1 C 0.7789(4) 0.5539(2) 0.4093(2) 0.0383(14) Uani 1 1 d . U .
C2 C 0.7668(4) 0.5502(2) 0.3626(2) 0.0404(15) Uani 1 1 d . U .
H2 H 0.7611 0.5188 0.3461 0.048 Uiso 1 1 calc R U .
C3 C 0.7648(4) 0.6026(3) 0.3447(2) 0.0497(16) Uani 1 1 d . U .
H3 H 0.7568 0.6117 0.3146 0.060 Uiso 1 1 calc R U .
C4 C 0.7768(4) 0.6378(3) 0.3799(2) 0.0492(16) Uani 1 1 d . U .
H4 H 0.7783 0.6748 0.3776 0.059 Uiso 1 1 calc R U .
C5 C 0.7862(4) 0.6086(2) 0.4198(2) 0.0462(16) Uani 1 1 d . U .
H5 H 0.7958 0.6229 0.4483 0.055 Uiso 1 1 calc R U .
C6 C 0.6498(4) 0.4918(3) 0.4476(2) 0.0472(16) Uani 1 1 d . U .
C7 C 0.6208(4) 0.4715(3) 0.4022(2) 0.0517(17) Uani 1 1 d . U .
H7A H 0.6375 0.4961 0.3790 0.078 Uiso 1 1 calc R U .
H7B H 0.5614 0.4684 0.4023 0.078 Uiso 1 1 calc R U .
H7C H 0.6451 0.4372 0.3965 0.078 Uiso 1 1 calc R U .
C8 C 0.6075(5) 0.5440(3) 0.4576(3) 0.061(2) Uani 1 1 d . U .
H8A H 0.6230 0.5559 0.4872 0.091 Uiso 1 1 calc R U .
H8B H 0.5484 0.5392 0.4563 0.091 Uiso 1 1 calc R U .
H8C H 0.6241 0.5701 0.4356 0.091 Uiso 1 1 calc R U .
C9 C 0.6267(5) 0.4504(3) 0.4825(2) 0.0556(19) Uani 1 1 d . U .
H9A H 0.6593 0.4188 0.4779 0.083 Uiso 1 1 calc R U .
H9B H 0.5688 0.4418 0.4797 0.083 Uiso 1 1 calc R U .
H9C H 0.6372 0.4643 0.5122 0.083 Uiso 1 1 calc R U .
C10 C 0.8118(4) 0.5096(2) 0.4996(2) 0.0433(15) Uani 1 1 d . U .
C11 C 0.7650(5) 0.5488(3) 0.5294(2) 0.058(2) Uani 1 1 d . U .
H11A H 0.7552 0.5812 0.5129 0.086 Uiso 1 1 calc R U .
H11B H 0.7973 0.5565 0.5558 0.086 Uiso 1 1 calc R U .
H11C H 0.7128 0.5334 0.5382 0.086 Uiso 1 1 calc R U .
C12 C 0.8197(5) 0.4565(3) 0.5243(2) 0.0530(18) Uani 1 1 d . U .
H12A H 0.7655 0.4439 0.5327 0.080 Uiso 1 1 calc R U .
H12B H 0.8529 0.4611 0.5509 0.080 Uiso 1 1 calc R U .
H12C H 0.8457 0.4308 0.5048 0.080 Uiso 1 1 calc R U .
C13 C 0.8975(4) 0.5305(3) 0.4921(2) 0.0499(17) Uani 1 1 d . U .
H13A H 0.9277 0.5063 0.4730 0.075 Uiso 1 1 calc R U .
H13B H 0.9256 0.5339 0.5205 0.075 Uiso 1 1 calc R U .
H13C H 0.8945 0.5648 0.4777 0.075 Uiso 1 1 calc R U .

loop_
_atom_site_aniso_label
_atom_site_aniso_U_11
_atom_site_aniso_U_22
_atom_site_aniso_U_33
_atom_site_aniso_U_23
_atom_site_aniso_U_13
_atom_site_aniso_U_12
Cu1 0.0507(5) 0.0238(4) 0.0426(5) -0.0008(3) 0.0021(4) 0.0042(3)
Fe1 0.0574(8) 0.0232(7) 0.0442(8) 0.000 0.0069(6) 0.000
Cl1 0.0448(9) 0.0258(8) 0.0382(8) 0.0050(6) 0.0023(7) 0.0015(6)
P1 0.0495(10) 0.0246(9) 0.0356(9) 0.0037(7) 0.0034(7) 0.0067(7)
C1 0.049(4) 0.026(3) 0.039(3) 0.005(2) 0.002(3) 0.009(2)
C2 0.049(4) 0.032(3) 0.041(3) 0.007(2) 0.002(3) 0.004(3)
C3 0.061(4) 0.037(3) 0.051(4) 0.012(3) 0.006(3) 0.011(3)
C4 0.059(4) 0.030(3) 0.059(4) 0.009(3) 0.011(3) 0.010(3)
C5 0.057(4) 0.030(3) 0.052(3) 0.003(2) 0.016(3) 0.010(3)
C6 0.060(4) 0.037(3) 0.045(3) 0.012(3) 0.009(3) 0.006(3)
C7 0.045(4) 0.061(4) 0.050(4) 0.014(3) 0.007(3) 0.002(3)
C8 0.065(5) 0.046(4) 0.071(5) 0.014(3) 0.017(4) 0.014(3)
C9 0.061(4) 0.049(4) 0.057(4) 0.015(3) 0.013(3) 0.005(3)
C10 0.065(4) 0.032(3) 0.034(3) -0.004(2) -0.002(3) 0.005(3)
C11 0.091(5) 0.042(4) 0.039(4) -0.005(3) 0.005(4) 0.013(4)
C12 0.087(5) 0.038(4) 0.034(3) 0.004(3) -0.003(3) 0.010(3)
C13 0.070(4) 0.040(4) 0.040(4) -0.008(3) -0.007(3) 0.003(3)

loop_
_atom_type_symbol
_atom_type_description
_atom_type_scat_dispersion_real
_atom_type_scat_dispersion_imag
_atom_type_scat_source
C C 0.0033 0.0016 'International Tables Vol C Tables 4.2.6.8 and 6.1.1.4'
H H 0.0000 0.0000 'International Tables Vol C Tables 4.2.6.8 and 6.1.1.4'
P P 0.1023 0.0942 'International Tables Vol C Tables 4.2.6.8 and 6.1.1.4'
Cl Cl 0.1484 0.1585 'International Tables Vol C Tables 4.2.6.8 and 6.1.1.4'
Fe Fe 0.3463 0.8444 'International Tables Vol C Tables 4.2.6.8 and 6.1.1.4'
Cu Cu 0.3201 1.2651 'International Tables Vol C Tables 4.2.6.8 and 6.1.1.4'

loop_
_geom_angle_atom_site_label_1
_geom_angle_atom_site_label_2
_geom_angle_atom_site_label_3
_geom_angle
_geom_angle_site_symmetry_1
_geom_angle_site_symmetry_3
P1 Cu1 Cl1 132.25(7) . .
P1 Cu1 Cl1 115.35(7) . 2_655
Cl1 Cu1 Cl1 94.05(6) . 2_655
P1 Cu1 Cl1 116.84(6) . 4
Cl1 Cu1 Cl1 87.06(6) . 4
Cl1 Cu1 Cl1 105.70(5) 2_655 4
P1 Cu1 Cu1 125.43(5) . 3_655
Cl1 Cu1 Cu1 102.10(4) . 3_655
Cl1 Cu1 Cu1 55.20(4) 2_655 3_655
Cl1 Cu1 Cu1 52.19(4) 4 3_655
C4 Fe1 C4 104.0(4) 3_655 .
C4 Fe1 C5 116.7(3) 3_655 .
C4 Fe1 C5 40.5(3) . .
C4 Fe1 C5 40.5(3) 3_655 3_655
C4 Fe1 C5 116.7(3) . 3_655
C5 Fe1 C5 150.7(4) . 3_655
C4 Fe1 C3 123.2(3) 3_655 .
C4 Fe1 C3 40.0(3) . .
C5 Fe1 C3 67.9(3) . .
C5 Fe1 C3 106.7(3) 3_655 .
C4 Fe1 C3 40.0(3) 3_655 3_655
C4 Fe1 C3 123.2(3) . 3_655
C5 Fe1 C3 106.7(3) . 3_655
C5 Fe1 C3 67.9(3) 3_655 3_655
C3 Fe1 C3 159.5(4) . 3_655
C4 Fe1 C2 162.6(3) 3_655 .
C4 Fe1 C2 68.1(3) . .
C5 Fe1 C2 68.1(3) . .
C5 Fe1 C2 127.7(3) 3_655 .
C3 Fe1 C2 41.0(3) . .
C3 Fe1 C2 157.3(3) 3_655 .
C4 Fe1 C2 68.1(3) 3_655 3_655
C4 Fe1 C2 162.6(3) . 3_655
C5 Fe1 C2 127.7(3) . 3_655
C5 Fe1 C2 68.1(3) 3_655 3_655
C3 Fe1 C2 157.3(3) . 3_655
C3 Fe1 C2 41.0(3) 3_655 3_655
C2 Fe1 C2 123.7(3) . 3_655
C4 Fe1 C1 152.9(3) 3_655 .
C4 Fe1 C1 68.2(2) . .
C5 Fe1 C1 40.7(2) . .
C5 Fe1 C1 166.4(3) 3_655 .
C3 Fe1 C1 68.3(2) . .
C3 Fe1 C1 121.3(3) 3_655 .
C2 Fe1 C1 40.4(2) . .
C2 Fe1 C1 111.3(2) 3_655 .
C4 Fe1 C1 68.2(2) 3_655 3_655
C4 Fe1 C1 152.9(3) . 3_655
C5 Fe1 C1 166.4(3) . 3_655
C5 Fe1 C1 40.7(2) 3_655 3_655
C3 Fe1 C1 121.3(3) . 3_655
C3 Fe1 C1 68.3(2) 3_655 3_655
C2 Fe1 C1 111.3(2) . 3_655
C2 Fe1 C1 40.4(2) 3_655 3_655
C1 Fe1 C1 130.1(3) . 3_655
Cu1 Cl1 Cu1 84.76(5) . 2_655
Cu1 Cl1 Cu1 88.57(5) . 4
Cu1 Cl1 Cu1 72.61(5) 2_655 4
C1 P1 C10 108.3(3) . .
C1 P1 C6 101.3(3) . .
C10 P1 C6 110.6(3) . .
C1 P1 Cu1 111.7(2) . .
C10 P1 Cu1 113.2(2) . .
C6 P1 Cu1 111.1(2) . .
C2 C1 C5 106.9(5) . .
C2 C1 P1 119.5(5) . .
C5 C1 P1 132.6(5) . .
C2 C1 Fe1 69.0(4) . .
C5 C1 Fe1 68.6(4) . .
P1 C1 Fe1 135.6(3) . .
C1 C2 C3 108.1(6) . .
C1 C2 Fe1 70.7(4) . .
C3 C2 Fe1 69.5(4) . .
C1 C2 H2 126.0 . .
C3 C2 H2 126.0 . .
Fe1 C2 H2 125.5 . .
C4 C3 C2 108.0(6) . .
C4 C3 Fe1 69.8(4) . .
C2 C3 Fe1 69.5(4) . .
C4 C3 H3 126.0 . .
C2 C3 H3 126.0 . .
Fe1 C3 H3 126.2 . .
C3 C4 C5 108.6(6) . .
C3 C4 Fe1 70.2(4) . .
C5 C4 Fe1 69.7(4) . .
C3 C4 H4 125.7 . .
C5 C4 H4 125.7 . .
Fe1 C4 H4 125.9 . .
C4 C5 C1 108.4(6) . .
C4 C5 Fe1 69.8(4) . .
C1 C5 Fe1 70.7(4) . .
C4 C5 H5 125.8 . .
C1 C5 H5 125.8 . .
Fe1 C5 H5 125.3 . .
C8 C6 C9 110.5(6) . .
C8 C6 C7 109.1(6) . .
C9 C6 C7 107.5(6) . .
C8 C6 P1 114.6(5) . .
C9 C6 P1 109.0(5) . .
C7 C6 P1 105.7(4) . .
C6 C7 H7A 109.5 . .
C6 C7 H7B 109.5 . .
H7A C7 H7B 109.5 . .
C6 C7 H7C 109.5 . .
H7A C7 H7C 109.5 . .
H7B C7 H7C 109.5 . .
C6 C8 H8A 109.5 . .
C6 C8 H8B 109.5 . .
H8A C8 H8B 109.5 . .
C6 C8 H8C 109.5 . .
H8A C8 H8C 109.5 . .
H8B C8 H8C 109.5 . .
C6 C9 H9A 109.5 . .
C6 C9 H9B 109.5 . .
H9A C9 H9B 109.5 . .
C6 C9 H9C 109.5 . .
H9A C9 H9C 109.5 . .
H9B C9 H9C 109.5 . .
C13 C10 C11 108.6(6) . .
C13 C10 C12 107.5(6) . .
C11 C10 C12 109.2(5) . .
C13 C10 P1 107.4(4) . .
C11 C10 P1 116.2(5) . .
C12 C10 P1 107.6(4) . .
C10 C11 H11A 109.5 . .
C10 C11 H11B 109.5 . .
H11A C11 H11B 109.5 . .
C10 C11 H11C 109.5 . .
H11A C11 H11C 109.5 . .
H11B C11 H11C 109.5 . .
C10 C12 H12A 109.5 . .
C10 C12 H12B 109.5 . .
H12A C12 H12B 109.5 . .
C10 C12 H12C 109.5 . .
H12A C12 H12C 109.5 . .
H12B C12 H12C 109.5 . .
C10 C13 H13A 109.5 . .
C10 C13 H13B 109.5 . .
H13A C13 H13B 109.5 . .
C10 C13 H13C 109.5 . .
H13A C13 H13C 109.5 . .
H13B C13 H13C 109.5 . .

loop_
_geom_bond_atom_site_label_1
_geom_bond_atom_site_label_2
_geom_bond_distance
_geom_bond_site_symmetry_2
Cu1 P1 2.1950(17) .
Cu1 Cl1 2.3747(16) .
Cu1 Cl1 2.4315(17) 2_655
Cu1 Cl1 2.5269(16) 4
Cu1 Cu1 2.9369(16) 3_655
Fe1 C4 2.057(7) 3_655
Fe1 C4 2.057(7) .
Fe1 C5 2.056(6) .
Fe1 C5 2.056(6) 3_655
Fe1 C3 2.061(7) .
Fe1 C3 2.061(7) 3_655
Fe1 C2 2.062(7) .
Fe1 C2 2.062(7) 3_655
Fe1 C1 2.085(6) .
Fe1 C1 2.085(6) 3_655
Cl1 Cu1 2.4315(17) 2_655
Cl1 Cu1 2.5270(16) 4
P1 C1 1.821(6) .
P1 C10 1.885(7) .
P1 C6 1.917(7) .
C1 C2 1.431(9) .
C1 C5 1.439(9) .
C2 C3 1.444(9) .
C2 H2 0.9500 .
C3 C4 1.407(10) .
C3 H3 0.9500 .
C4 C5 1.424(9) .
C4 H4 0.9500 .
C5 H5 0.9500 .
C6 C8 1.533(9) .
C6 C9 1.543(9) .
C6 C7 1.541(10) .
C7 H7A 0.9800 .
C7 H7B 0.9800 .
C7 H7C 0.9800 .
C8 H8A 0.9800 .
C8 H8B 0.9800 .
C8 H8C 0.9800 .
C9 H9A 0.9800 .
C9 H9B 0.9800 .
C9 H9C 0.9800 .
C10 C13 1.525(10) .
C10 C11 1.550(9) .
C10 C12 1.554(9) .
C11 H11A 0.9800 .
C11 H11B 0.9800 .
C11 H11C 0.9800 .
C12 H12A 0.9800 .
C12 H12B 0.9800 .
C12 H12C 0.9800 .
C13 H13A 0.9800 .
C13 H13B 0.9800 .
C13 H13C 0.9800 .

loop_
_geom_torsion_atom_site_label_1
_geom_torsion_atom_site_label_2
_geom_torsion_atom_site_label_3
_geom_torsion_atom_site_label_4
_geom_torsion
C10 P1 C1 C2 165.6(5)
C6 P1 C1 C2 -78.0(6)
Cu1 P1 C1 C2 40.3(6)
C10 P1 C1 C5 -27.1(7)
C6 P1 C1 C5 89.3(7)
Cu1 P1 C1 C5 -152.4(6)
C10 P1 C1 Fe1 76.2(5)
C6 P1 C1 Fe1 -167.4(5)
Cu1 P1 C1 Fe1 -49.1(5)
C5 C1 C2 C3 -1.4(7)
P1 C1 C2 C3 168.9(5)
Fe1 C1 C2 C3 -59.6(5)
C5 C1 C2 Fe1 58.3(4)
P1 C1 C2 Fe1 -131.5(5)
C1 C2 C3 C4 0.9(8)
Fe1 C2 C3 C4 -59.5(5)
C1 C2 C3 Fe1 60.4(5)
C2 C3 C4 C5 -0.1(8)
Fe1 C3 C4 C5 -59.4(5)
C2 C3 C4 Fe1 59.3(5)
C3 C4 C5 C1 -0.8(8)
Fe1 C4 C5 C1 -60.5(5)
C3 C4 C5 Fe1 59.7(5)
C2 C1 C5 C4 1.3(8)
P1 C1 C5 C4 -167.1(6)
Fe1 C1 C5 C4 59.8(5)
C2 C1 C5 Fe1 -58.5(4)
P1 C1 C5 Fe1 133.0(6)
C1 P1 C10 C13 -50.8(5)
C6 P1 C10 C13 -161.0(4)
Cu1 P1 C10 C13 73.6(4)
C1 P1 C10 C11 71.0(6)
C6 P1 C10 C11 -39.2(6)
Cu1 P1 C10 C11 -164.6(5)
C1 P1 C10 C12 -166.3(5)
C6 P1 C10 C12 83.5(5)
Cu1 P1 C10 C12 -41.9(5)
